data_7100905
loop_
_publ_author_name
'R. Jones'
'Archie L. Holmes'
'Michael M. Oye'
'Wai-Kwok Wong.'
'Xiaoping Yang.'

_publ_section_title
;
Design and Synthesis of a Near Infra-Red Luminescent
Hexanuclear Zn-Nd Prism
;
_journal_name_full 'Chemical Communications'
_journal_paper_doi 10.1039/b518128c
_journal_year 2006
_chemical_formula_sum 'C92 H82 Br8 N13 Nd3 O40 Zn4'
_chemical_formula_weight 3343.19
_space_group_IT_number 2
_symmetry_cell_setting triclinic
_symmetry_space_group_name_Hall '-P 1'
_symmetry_space_group_name_H-M 'P -1'
_cell_angle_alpha 60.63(3)
_cell_angle_beta 74.65(3)
_cell_angle_gamma 72.93(3)
_cell_formula_units_Z 2
_cell_length_a 18.754(4)
_cell_length_b 21.528(4)
_cell_length_c 21.625(4)
_cell_measurement_temperature 153(2)
_cell_volume 7197(2)
_diffrn_ambient_temperature 153(2)
_exptl_crystal_density_diffrn 1.543
_cod_depositor_comments
;
The following automatic conversions were performed:
'_symmetry_cell_setting' value 'Triclinic' changed to 'triclinic'
according to '/home/saulius/struct/CIF-dictionaries/cif_core.dic'
dictionary named 'cif_core.dic' version 2.4.1 from 2010-06-29.

Automatic conversion script
Id: cif_fix_enum 1527 2010-12-29 10:47:43Z saulius 
;
_cod_database_code 7100905

loop_
_symmetry_equiv_pos_as_xyz
'x, y, z'
'-x, -y, -z'

loop_
_atom_site_label
_atom_site_type_symbol
_atom_site_fract_x
_atom_site_fract_y
_atom_site_fract_z
_atom_site_U_iso_or_equiv
_atom_site_adp_type
_atom_site_occupancy
_atom_site_symmetry_multiplicity
_atom_site_calc_flag
_atom_site_refinement_flags
_atom_site_disorder_assembly
_atom_site_disorder_group
Nd1 Nd 0.031632(11) 0.170274(9) 0.607159(10) 0.03150(6) Uani 1 1 d U . .
Zn1 Zn -0.04152(3) 0.05159(2) 0.78214(2) 0.03834(14) Uani 1 1 d U . .
Br1 Br -0.40666(3) 0.26471(5) 0.64187(4) 0.1460(4) Uani 1 1 d U . .
Br2 Br 0.25700(3) 0.14843(3) 0.86907(3) 0.09031(18) Uani 1 1 d U . .
N1 N -0.1481(2) 0.05747(16) 0.83995(18) 0.0581(13) Uani 1 1 d U . .
N2 N 0.01004(18) -0.00983(14) 0.87274(16) 0.0437(11) Uani 1 1 d U . .
O1 O -0.11165(13) 0.22891(12) 0.56385(12) 0.0430(9) Uani 1 1 d U . .
O2 O -0.08456(13) 0.13977(11) 0.69103(12) 0.0382(8) Uani 1 1 d U . .
O3 O 0.04222(13) 0.10814(11) 0.73434(12) 0.0354(8) Uani 1 1 d U . .
O4 O 0.11618(14) 0.21159(11) 0.65702(13) 0.0445(8) Uani 1 1 d U . .
C1 C -0.1262(2) 0.2759(2) 0.4907(2) 0.0520(15) Uani 1 1 d U . .
H1A H -0.1576 0.2556 0.4784 0.078 Uiso 1 1 calc R . .
H1B H -0.0783 0.2797 0.4582 0.078 Uiso 1 1 calc R . .
H1C H -0.1525 0.3243 0.4861 0.078 Uiso 1 1 calc R . .
C2 C -0.1737(2) 0.21395(18) 0.61591(19) 0.0451(13) Uani 1 1 d U . .
C3 C -0.2469(2) 0.2445(2) 0.6016(2) 0.0588(16) Uani 1 1 d U . .
H3A H -0.2574 0.2772 0.5542 0.071 Uiso 1 1 calc R . .
C4 C -0.3049(3) 0.2257(3) 0.6593(3) 0.0826(19) Uani 1 1 d U . .
C5 C -0.2901(3) 0.1768(2) 0.7285(2) 0.0669(17) Uani 1 1 d U . .
H5A H -0.3302 0.1636 0.7670 0.080 Uiso 1 1 calc R . .
C6 C -0.2155(2) 0.1475(2) 0.7404(2) 0.0542(14) Uani 1 1 d U . .
C7 C -0.1564(2) 0.16513(17) 0.68438(19) 0.0398(12) Uani 1 1 d U . .
C8 C -0.2089(2) 0.0959(2) 0.8143(2) 0.0604(15) Uani 1 1 d U . .
H8A H -0.2545 0.0900 0.8471 0.072 Uiso 1 1 calc R . .
C9 C -0.1528(3) 0.0062(2) 0.9199(2) 0.0647(17) Uani 1 1 d U . .
H9A H -0.1362 0.0271 0.9444 0.078 Uiso 1 1 calc R . .
H9B H -0.2057 0.0006 0.9404 0.078 Uiso 1 1 calc R . .
C10 C -0.1057(3) -0.0638(2) 0.9317(3) 0.0800(19) Uani 1 1 d U . .
H10A H -0.1096 -0.0753 0.8938 0.096 Uiso 1 1 calc R . .
H10B H -0.1263 -0.1007 0.9781 0.096 Uiso 1 1 calc R . .
C11 C -0.0227(2) -0.0718(2) 0.9326(2) 0.0604(16) Uani 1 1 d U . .
H11A H -0.0166 -0.0760 0.9787 0.072 Uiso 1 1 calc R . .
H11B H 0.0056 -0.1173 0.9297 0.072 Uiso 1 1 calc R . .
C12 C 0.0595(2) 0.01097(18) 0.8862(2) 0.0515(14) Uani 1 1 d U . .
H12A H 0.0710 -0.0154 0.9339 0.062 Uiso 1 1 calc R . .
C13 C 0.0992(2) 0.06861(17) 0.83853(19) 0.0394(11) Uani 1 1 d U . .
C14 C 0.1493(2) 0.08120(18) 0.8684(2) 0.0497(14) Uani 1 1 d U . .
H14A H 0.1540 0.0527 0.9179 0.060 Uiso 1 1 calc R . .
C15 C 0.1907(2) 0.1341(2) 0.8261(2) 0.0607(15) Uani 1 1 d U . .
C16 C 0.1804(2) 0.18017(19) 0.7544(2) 0.0479(14) Uani 1 1 d U . .
H16A H 0.2071 0.2188 0.7257 0.057 Uiso 1 1 calc R . .
C17 C 0.13142(19) 0.16827(16) 0.72696(18) 0.0329(11) Uani 1 1 d U . .
C18 C 0.08998(19) 0.11399(16) 0.76761(18) 0.0324(11) Uani 1 1 d U . .
C19 C 0.1482(2) 0.27640(17) 0.6138(2) 0.0541(13) Uani 1 1 d U . .
H19A H 0.1348 0.3062 0.6394 0.081 Uiso 1 1 calc R . .
H19B H 0.1283 0.3043 0.5681 0.081 Uiso 1 1 calc R . .
H19C H 0.2032 0.2626 0.6048 0.081 Uiso 1 1 calc R . .
Zn2 Zn 0.10143(2) 0.289144(19) 0.43135(2) 0.03625(14) Uani 1 1 d U . .
Br1R Br 0.46697(13) 0.03797(14) 0.56109(15) 0.1468(14) Uani 0.33 1 d PU . .
Br1S Br 0.45724(10) 0.10818(13) 0.59516(13) 0.1292(11) Uani 0.33 1 d PU . .
Br1T Br 0.46873(9) 0.06795(11) 0.56897(11) 0.0976(9) Uani 0.33 1 d PU . .
Br2X Br -0.15875(3) 0.559039(19) 0.55070(2) 0.05678(15) Uani 1 1 d U . .
N1X N 0.20717(18) 0.30936(16) 0.38485(18) 0.0537(12) Uani 1 1 d U . .
N2X N 0.05123(17) 0.39322(15) 0.36489(15) 0.0431(11) Uani 1 1 d U . .
O1X O 0.17311(14) 0.08132(12) 0.63357(14) 0.0482(10) Uani 1 1 d U . .
O2X O 0.14563(13) 0.20146(11) 0.51934(12) 0.0370(8) Uani 1 1 d U . .
O3X O 0.02371(13) 0.29544(10) 0.51379(12) 0.0347(8) Uani 1 1 d U . .
O4X O -0.03930(14) 0.28066(11) 0.63892(12) 0.0368(8) Uani 1 1 d U . .
C1X C 0.1912(3) 0.0091(2) 0.6936(2) 0.0658(17) Uani 1 1 d U . .
H1A1 H 0.2210 -0.0254 0.6747 0.099 Uiso 1 1 calc R . .
H1A2 H 0.1444 -0.0073 0.7225 0.099 Uiso 1 1 calc R . .
H1A3 H 0.2203 0.0117 0.7235 0.099 Uiso 1 1 calc R . .
C2X C 0.2354(2) 0.1102(2) 0.5905(2) 0.0545(15) Uani 1 1 d U . .
C3X C 0.3085(3) 0.0763(3) 0.6032(4) 0.127(3) Uani 1 1 d U . .
H3AA H 0.3195 0.0321 0.6449 0.152 Uiso 1 1 calc R . .
C4X C 0.3667(4) 0.1110(4) 0.5506(4) 0.137(3) Uani 1 1 d U . .
C5X C 0.3495(3) 0.1763(3) 0.4953(4) 0.120(3) Uani 1 1 d U . .
H5AA H 0.3895 0.2009 0.4653 0.144 Uiso 1 1 calc R . .
C6X C 0.2761(3) 0.2103(3) 0.4790(3) 0.0767(19) Uani 1 1 d U . .
C7X C 0.2171(2) 0.1749(2) 0.5285(2) 0.0531(15) Uani 1 1 d U . .
C8X C 0.2668(3) 0.2737(2) 0.4100(2) 0.0651(17) Uani 1 1 d U . .
H8AA H 0.3117 0.2897 0.3808 0.078 Uiso 1 1 calc R . .
C9X C 0.2129(3) 0.3706(2) 0.3116(2) 0.0670(17) Uani 1 1 d U . .
H9AA H 0.2054 0.4164 0.3149 0.080 Uiso 1 1 calc R . .
H9AB H 0.2638 0.3626 0.2852 0.080 Uiso 1 1 calc R . .
C10X C 0.1558(2) 0.3769(2) 0.2723(2) 0.0606(16) Uani 1 1 d U . .
H10C H 0.1512 0.3275 0.2842 0.073 Uiso 1 1 calc R . .
H10D H 0.1735 0.4016 0.2202 0.073 Uiso 1 1 calc R . .
C11X C 0.0788(2) 0.41828(19) 0.2887(2) 0.0525(14) Uani 1 1 d U . .
H11C H 0.0810 0.4704 0.2670 0.063 Uiso 1 1 calc R . .
H11D H 0.0424 0.4140 0.2659 0.063 Uiso 1 1 calc R . .
C12X C 0.0047(2) 0.43939(17) 0.38440(18) 0.0362(12) Uani 1 1 d U . .
H12B H -0.0098 0.4870 0.3480 0.043 Uiso 1 1 calc R . .
C13X C -0.0274(2) 0.42468(17) 0.45748(19) 0.0397(12) Uani 1 1 d U . .
C14X C -0.0709(2) 0.48420(16) 0.46994(18) 0.0387(11) Uani 1 1 d U . .
H14B H -0.0792 0.5309 0.4304 0.046 Uiso 1 1 calc R . .
C15X C -0.1010(2) 0.47620(16) 0.5371(2) 0.0390(12) Uani 1 1 d U . .
C16X C -0.09061(19) 0.40884(15) 0.59707(18) 0.0331(11) Uani 1 1 d U . .
H16B H -0.1110 0.4040 0.6440 0.040 Uiso 1 1 calc R . .
C17X C -0.0508(2) 0.35098(16) 0.58629(18) 0.0337(12) Uani 1 1 d U . .
C18X C -0.01721(19) 0.35525(16) 0.51832(18) 0.0314(11) Uani 1 1 d U . .
C19X C -0.0613(2) 0.27123(18) 0.71229(18) 0.0442(13) Uani 1 1 d U . .
H19D H -0.0328 0.2973 0.7206 0.066 Uiso 1 1 calc R . .
H19E H -0.0506 0.2194 0.7456 0.066 Uiso 1 1 calc R . .
H19F H -0.1154 0.2906 0.7201 0.066 Uiso 1 1 calc R . .
C20 C 0.0003(2) -0.00804(17) 0.68318(18) 0.0401(12) Uani 1 1 d U . .
C21 C -0.0045(2) -0.05560(16) 0.65306(19) 0.0415(12) Uani 1 1 d U . .
C22 C 0.0330(2) -0.04922(18) 0.5898(2) 0.0478(13) Uani 1 1 d U . .
H22A H 0.0666 -0.0160 0.5647 0.072 Uiso 1 1 calc R . .
C23 C 0.0245(2) -0.09071(16) 0.55874(19) 0.0439(12) Uani 1 1 d U . .
H23B H 0.0517 -0.0856 0.5132 0.066 Uiso 1 1 calc R . .
C24 C -0.0245(2) -0.13899(16) 0.59618(18) 0.0376(12) Uani 1 1 d U . .
C25 C -0.0611(2) -0.14963(19) 0.6643(2) 0.0558(14) Uani 1 1 d U . .
H25C H -0.0923 -0.1848 0.6911 0.067 Uiso 1 1 calc R . .
C26 C -0.0509(3) -0.10742(18) 0.6927(2) 0.0581(14) Uani 1 1 d U . .
H26B H -0.0756 -0.1138 0.7393 0.087 Uiso 1 1 calc R . .
C27 C -0.04110(19) -0.18088(15) 0.56345(19) 0.0354(11) Uani 1 1 d U . .
O5 O 0.03375(14) 0.04449(11) 0.64276(12) 0.0406(8) Uani 1 1 d U . .
O6 O -0.03307(16) -0.02032(12) 0.74677(13) 0.0541(9) Uani 1 1 d U . .
O7 O -0.01864(14) -0.16174(11) 0.49702(12) 0.0384(8) Uani 1 1 d U . .
O8 O -0.07388(14) -0.23315(11) 0.60585(12) 0.0427(8) Uani 1 1 d U . .
Nd2 Nd 0.595703(11) 0.630283(10) 0.113658(11) 0.03874(7) Uani 1 1 d U . .
Zn3 Zn 0.75415(2) 0.66057(2) -0.01895(2) 0.03557(14) Uani 1 1 d U . .
Br1Y Br 0.61167(3) 1.03152(2) -0.03148(3) 0.07343(19) Uani 1 1 d U . .
Br2Y Br 0.92406(3) 0.32925(3) 0.28906(3) 0.0689(2) Uani 1 1 d U . .
N1Y N 0.77621(16) 0.75863(14) -0.10318(15) 0.0380(10) Uani 1 1 d U . .
N2Y N 0.86546(16) 0.61740(13) -0.01282(15) 0.0367(10) Uani 1 1 d U . .
O1Y O 0.57645(14) 0.75909(12) 0.11666(14) 0.0529(10) Uani 1 1 d U . .
O2Y O 0.67173(13) 0.71804(11) 0.02726(12) 0.0383(8) Uani 1 1 d U . .
O3Y O 0.72704(13) 0.58058(11) 0.08138(12) 0.0388(8) Uani 1 1 d U . .
O4Y O 0.66402(13) 0.49118(12) 0.20201(13) 0.0469(9) Uani 1 1 d U . .
C1Y C 0.5289(3) 0.7786(2) 0.1705(2) 0.0672(16) Uani 1 1 d U . .
H1B1 H 0.5547 0.8043 0.1821 0.101 Uiso 1 1 calc R . .
H1B2 H 0.5175 0.7346 0.2137 0.101 Uiso 1 1 calc R . .
H1B3 H 0.4819 0.8104 0.1527 0.101 Uiso 1 1 calc R . .
C2Y C 0.6090(2) 0.81360(19) 0.0566(2) 0.0447(13) Uani 1 1 d U . .
C3Y C 0.5948(2) 0.88419(17) 0.0457(2) 0.0424(12) Uani 1 1 d U . .
H3BA H 0.5609 0.8990 0.0795 0.051 Uiso 1 1 calc R . .
C4Y C 0.6308(2) 0.93256(19) -0.0150(2) 0.0516(14) Uani 1 1 d U . .
C5Y C 0.6809(2) 0.91310(19) -0.0643(2) 0.0473(14) Uani 1 1 d U . .
H5BA H 0.7043 0.9482 -0.1064 0.057 Uiso 1 1 calc R . .
C6Y C 0.6972(2) 0.83925(18) -0.0513(2) 0.0389(13) Uani 1 1 d U . .
C7Y C 0.6615(2) 0.78796(19) 0.0111(2) 0.0457(13) Uani 1 1 d U . .
C8Y C 0.7520(2) 0.82054(17) -0.10243(19) 0.0398(12) Uani 1 1 d U . .
H8BA H 0.7737 0.8594 -0.1414 0.048 Uiso 1 1 calc R . .
C9Y C 0.8326(2) 0.75481(18) -0.1642(2) 0.0452(13) Uani 1 1 d U . .
H9BA H 0.8626 0.7930 -0.1831 0.054 Uiso 1 1 calc R . .
H9BB H 0.8064 0.7642 -0.2029 0.054 Uiso 1 1 calc R . .
C10Y C 0.8870(2) 0.67838(19) -0.1414(2) 0.0590(14) Uani 1 1 d U . .
H10E H 0.8592 0.6427 -0.1355 0.071 Uiso 1 1 calc R . .
H10F H 0.9294 0.6815 -0.1809 0.071 Uiso 1 1 calc R . .
C11Y C 0.9182(2) 0.65078(19) -0.0754(2) 0.0470(14) Uani 1 1 d U . .
H11E H 0.9652 0.6146 -0.0753 0.056 Uiso 1 1 calc R . .
H11F H 0.9308 0.6913 -0.0736 0.056 Uiso 1 1 calc R . .
C12Y C 0.8930(2) 0.55955(15) 0.04047(18) 0.0357(11) Uani 1 1 d U . .
H12C H 0.9463 0.5447 0.0345 0.043 Uiso 1 1 calc R . .
C13Y C 0.8524(2) 0.51414(16) 0.10874(18) 0.0336(11) Uani 1 1 d U . .
C14Y C 0.8979(2) 0.45461(18) 0.1571(2) 0.0470(14) Uani 1 1 d U . .
H14C H 0.9512 0.4457 0.1455 0.056 Uiso 1 1 calc R . .
C15Y C 0.8628(2) 0.41019(19) 0.2212(2) 0.0477(14) Uani 1 1 d U . .
C16Y C 0.7856(2) 0.41732(18) 0.2394(2) 0.0441(13) Uani 1 1 d U . .
H16C H 0.7637 0.3831 0.2835 0.053 Uiso 1 1 calc R . .
C17Y C 0.7418(2) 0.47462(17) 0.19255(19) 0.0378(12) Uani 1 1 d U . .
C18Y C 0.7740(2) 0.52568(17) 0.12446(19) 0.0373(12) Uani 1 1 d U . .
C19Y C 0.6276(2) 0.4373(2) 0.2668(3) 0.0728(18) Uani 1 1 d U . .
H19G H 0.6433 0.3901 0.2658 0.109 Uiso 1 1 calc R . .
H19H H 0.5727 0.4526 0.2688 0.109 Uiso 1 1 calc R . .
H19I H 0.6423 0.4331 0.3091 0.109 Uiso 1 1 calc R . .
Zn4 Zn 0.43962(3) 0.59644(2) 0.25037(3) 0.05706(16) Uani 1 1 d U . .
Br1Q Br 0.70847(5) 0.61868(5) 0.43538(4) 0.0666(3) Uani 0.50 1 d PU . .
Br1W Br 0.76957(6) 0.47282(5) 0.45583(5) 0.0755(4) Uani 0.50 1 d PU . .
Br2Q Br 0.23556(7) 0.89164(7) -0.04469(9) 0.1243(7) Uani 0.50 1 d PU . .
Br2W Br 0.26021(6) 0.92758(6) -0.05974(7) 0.0905(5) Uani 0.50 1 d PU . .
N1Z N 0.4394(2) 0.5437(2) 0.3569(2) 0.1008(17) Uani 1 1 d U . .
N2Z N 0.33065(19) 0.65126(18) 0.25794(19) 0.0705(13) Uani 1 1 d U . .
O1Z O 0.68399(14) 0.63157(13) 0.19263(13) 0.0517(9) Uani 1 1 d U . .
O2Z O 0.54948(14) 0.59985(13) 0.23898(13) 0.0511(9) Uani 1 1 d U . .
O3Z O 0.46132(14) 0.67385(13) 0.14602(14) 0.0527(10) Uani 1 1 d U . .
O4Z O 0.51213(14) 0.74488(13) 0.01331(14) 0.0512(10) Uani 1 1 d U . .
C1Z C 0.7549(2) 0.65597(19) 0.1670(2) 0.0478(13) Uani 1 1 d U . .
H1C1 H 0.7560 0.6861 0.1888 0.072 Uiso 1 1 calc R . .
H1C2 H 0.7604 0.6845 0.1147 0.072 Uiso 1 1 calc R . .
H1C3 H 0.7964 0.6138 0.1800 0.072 Uiso 1 1 calc R . .
C2Z C 0.6613(3) 0.6058(3) 0.2648(3) 0.101(2) Uani 1 1 d U . .
C3Z C 0.6895(4) 0.6311(3) 0.3052(4) 0.037(2) Uani 0.50 1 d PU . .
H3CA H 0.7230 0.6677 0.2793 0.045 Uiso 0.50 1 calc PR . .
C4Z C 0.6544(4) 0.6168(4) 0.3746(4) 0.044(2) Uani 0.50 1 d PU . .
C5Z C 0.5870(4) 0.5959(3) 0.3990(4) 0.036(2) Uani 0.50 1 d PU . .
H5CA H 0.5538 0.6052 0.4382 0.043 Uiso 0.50 1 d PR . .
C3Z' C 0.7212(5) 0.5516(4) 0.3192(5) 0.059(3) Uani 0.50 1 d PU . .
H3CB H 0.7731 0.5415 0.2968 0.071 Uiso 0.50 1 d PR . .
C4Z' C 0.7012(5) 0.5058(5) 0.3906(5) 0.076(3) Uani 0.50 1 d PU . .
C5Z' C 0.6299(5) 0.4927(4) 0.4151(5) 0.060(3) Uani 0.50 1 d PU . .
H5CB H 0.6156 0.4510 0.4596 0.072 Uiso 0.50 1 d PR . .
C6Z C 0.5482(4) 0.5911(3) 0.3559(4) 0.036(2) Uani 0.50 1 d PU . .
C6Z' C 0.5769(5) 0.5199(4) 0.3670(5) 0.061(2) Uani 0.50 1 d PU . .
C7Z C 0.5863(3) 0.5909(3) 0.2877(3) 0.099(2) Uani 1 1 d U . .
C8Z C 0.4856(4) 0.5543(4) 0.3889(4) 0.148(3) Uani 1 1 d U . .
H8CA H 0.4773 0.5297 0.4398 0.177 Uiso 1 1 d R . .
C9Z C 0.37547(13) 0.5049(3) 0.40638(18) 0.125(2) Uani 1 1 d DU . .
H9CA H 0.3632 0.5104 0.4511 0.150 Uiso 1 1 calc R . .
H9CB H 0.3903 0.4524 0.4191 0.150 Uiso 1 1 calc R . .
C10Z C 0.30699(15) 0.53952(12) 0.3662(2) 0.169(3) Uani 1 1 d DU . .
H10G H 0.2639 0.5178 0.3999 0.203 Uiso 1 1 calc R . .
H10H H 0.3181 0.5248 0.3273 0.203 Uiso 1 1 calc R . .
C11Z C 0.2810(3) 0.62245(12) 0.3327(3) 0.115(2) Uani 1 1 d DU . .
H11G H 0.2889 0.6422 0.3627 0.138 Uiso 1 1 calc R . .
H11H H 0.2269 0.6363 0.3276 0.138 Uiso 1 1 calc R . .
C12Z C 0.3009(3) 0.7052(2) 0.2033(3) 0.0742(16) Uani 1 1 d U . .
H12D H 0.2483 0.7219 0.2131 0.089 Uiso 1 1 calc R . .
C13Z C 0.3342(2) 0.7440(2) 0.1305(2) 0.0574(15) Uani 1 1 d U . .
C14Z C 0.2883(3) 0.7978(2) 0.0833(3) 0.0761(18) Uani 1 1 d U . .
H14D H 0.2364 0.8089 0.1004 0.091 Uiso 1 1 calc R . .
C15Z C 0.3127(3) 0.8358(3) 0.0140(3) 0.087(2) Uani 1 1 d U . .
C16Z C 0.3890(3) 0.8217(2) -0.0120(2) 0.0665(17) Uani 1 1 d U . .
H16D H 0.4077 0.8505 -0.0605 0.080 Uiso 1 1 calc R . .
C17Z C 0.4357(2) 0.76711(18) 0.0322(2) 0.0515(13) Uani 1 1 d U . .
C18Z C 0.4116(2) 0.72510(19) 0.1065(2) 0.0540(13) Uani 1 1 d U . .
C19Z C 0.5386(3) 0.7789(2) -0.0634(2) 0.0674(17) Uani 1 1 d U . .
H19J H 0.5109 0.7679 -0.0884 0.101 Uiso 1 1 calc R . .
H19K H 0.5926 0.7599 -0.0724 0.101 Uiso 1 1 calc R . .
H19L H 0.5300 0.8316 -0.0811 0.101 Uiso 1 1 calc R . .
C20' C 0.46538(19) 0.51497(19) 0.1732(2) 0.0442(13) Uani 1 1 d U . .
C21' C 0.4363(2) 0.47895(19) 0.1444(2) 0.0470(13) Uani 1 1 d U . .
C22' C 0.36029(19) 0.47435(19) 0.1607(2) 0.0454(13) Uani 1 1 d U . .
H22D H 0.3268 0.4921 0.1925 0.054 Uiso 1 1 calc R . .
C23' C 0.3348(2) 0.44365(18) 0.12987(19) 0.0456(12) Uani 1 1 d U . .
H23D H 0.2830 0.4406 0.1410 0.055 Uiso 1 1 calc R . .
C24' C 0.38139(19) 0.41720(18) 0.08357(19) 0.0400(12) Uani 1 1 d U . .
C25' C 0.4571(2) 0.4211(2) 0.0678(2) 0.0543(15) Uani 1 1 d U . .
H25B H 0.4899 0.4030 0.0359 0.065 Uiso 1 1 calc R . .
C26' C 0.4858(2) 0.45115(19) 0.0981(2) 0.0493(13) Uani 1 1 d U . .
H26D H 0.5378 0.4529 0.0878 0.059 Uiso 1 1 calc R . .
C27' C 0.3509(2) 0.38874(18) 0.0482(2) 0.0432(13) Uani 1 1 d U . .
O5' O 0.42731(14) 0.52064(13) 0.22882(13) 0.0540(9) Uani 1 1 d U . .
O6' O 0.52684(13) 0.53826(12) 0.14219(14) 0.0501(9) Uani 1 1 d U . .
O7' O 0.28614(13) 0.37388(11) 0.07074(13) 0.0433(8) Uani 1 1 d U . .
O8' O 0.39317(14) 0.38075(12) -0.00468(14) 0.0492(9) Uani 1 1 d U . .
Nd3 Nd 0.958235(11) 0.325742(9) 0.883870(10) 0.03459(7) Uani 1 1 d U . .
O1W O 0.86716(16) 0.27489(14) 0.99366(15) 0.0663(11) Uani 1 1 d U . .
H1WB H 0.8531 0.2411 0.9940 0.080 Uiso 1 1 calc R . .
H1WA H 0.8451 0.3064 1.0068 0.080 Uiso 1 1 d R . .
N3 N 0.93156(17) 0.45033(14) 0.91662(18) 0.0551(11) Uani 1 1 d U . .
O9 O 0.9638(2) 0.38921(17) 0.95370(19) 0.1167(14) Uani 1 1 d U . .
O10 O 0.9050(2) 0.45533(15) 0.86978(17) 0.0959(14) Uani 1 1 d U . .
O11 O 0.92073(19) 0.50106(14) 0.93352(18) 0.0853(12) Uani 1 1 d U . .
N4 N 1.07419(16) 0.37042(15) 0.75262(16) 0.0422(11) Uani 1 1 d U . .
O12 O 1.05202(14) 0.31091(12) 0.78041(14) 0.0503(9) Uani 1 1 d U . .
O13 O 1.04339(14) 0.41185(12) 0.78023(14) 0.0484(9) Uani 1 1 d U . .
O14 O 1.12388(16) 0.38418(15) 0.70117(15) 0.0670(11) Uani 1 1 d U . .
N5 N 0.83494(17) 0.40827(16) 0.79178(17) 0.0505(12) Uani 1 1 d U . .
O15 O 0.81729(17) 0.38113(16) 0.85874(18) 0.0759(13) Uani 1 1 d U . .
O16 O 0.90141(14) 0.40275(11) 0.76623(13) 0.0421(9) Uani 1 1 d U . .
O17 O 0.78643(19) 0.43958(18) 0.7543(2) 0.0939(15) Uani 1 1 d U . .
N6 N 0.94044(18) 0.18893(15) 0.89048(16) 0.0472(11) Uani 1 1 d U . .
O18 O 0.89560(14) 0.24891(12) 0.86031(13) 0.0507(9) Uani 1 1 d U . .
O19 O 0.99493(15) 0.19096(12) 0.91151(14) 0.0509(10) Uani 1 1 d U . .
O20 O 0.92845(17) 0.13359(12) 0.89610(16) 0.0701(11) Uani 1 1 d U . .
N7 N 1.08947(18) 0.25839(16) 0.96669(16) 0.0487(12) Uani 1 1 d U . .
O21 O 1.09331(17) 0.30041(19) 0.90233(17) 0.0862(14) Uani 1 1 d U . .
O22 O 1.02484(16) 0.24421(13) 0.99793(15) 0.0609(10) Uani 1 1 d U . .
O23 O 1.14343(17) 0.23380(15) 0.99839(15) 0.0697(11) Uani 1 1 d U . .

loop_
_atom_site_aniso_label
_atom_site_aniso_U_11
_atom_site_aniso_U_22
_atom_site_aniso_U_33
_atom_site_aniso_U_23
_atom_site_aniso_U_13
_atom_site_aniso_U_12
Nd1 0.04562(10) 0.02695(7) 0.02454(9) -0.00922(6) -0.00512(8) -0.01486(7)
Zn1 0.0572(2) 0.03453(16) 0.0269(2) -0.01165(13) -0.00218(18) -0.02128(16)
Br1 0.0483(3) 0.2585(8) 0.0981(4) -0.0775(4) -0.0174(3) 0.0170(4)
Br2 0.1234(3) 0.0804(2) 0.0885(3) -0.02030(19) -0.0647(2) -0.0373(2)
N1 0.073(2) 0.0586(15) 0.0416(17) -0.0195(12) 0.0075(15) -0.0308(14)
N2 0.0594(18) 0.0296(12) 0.0389(15) -0.0129(10) -0.0087(14) -0.0074(12)
O1 0.0433(13) 0.0548(11) 0.0354(12) -0.0221(8) -0.0050(10) -0.0129(10)
O2 0.0462(13) 0.0385(10) 0.0305(12) -0.0120(8) 0.0007(10) -0.0210(9)
O3 0.0429(12) 0.0371(9) 0.0291(11) -0.0123(7) -0.0086(9) -0.0134(9)
O4 0.0603(13) 0.0402(10) 0.0404(12) -0.0141(8) -0.0108(10) -0.0241(9)
C1 0.051(2) 0.0523(19) 0.044(2) -0.0101(14) -0.0191(16) -0.0074(16)
C2 0.047(2) 0.0568(16) 0.0412(17) -0.0309(12) -0.0001(15) -0.0126(15)
C3 0.049(2) 0.074(2) 0.045(2) -0.0263(15) -0.0139(17) 0.0047(18)
C4 0.064(3) 0.098(3) 0.083(3) -0.0419(18) -0.018(2) -0.003(2)
C5 0.057(2) 0.089(2) 0.050(2) -0.0288(16) -0.0049(19) -0.0138(19)
C6 0.058(2) 0.0652(17) 0.0502(19) -0.0312(13) -0.0065(17) -0.0183(16)
C7 0.0410(18) 0.0417(15) 0.0404(18) -0.0163(12) -0.0109(14) -0.0123(14)
C8 0.053(2) 0.0672(18) 0.065(2) -0.0283(15) 0.0038(18) -0.0297(16)
C9 0.065(2) 0.076(2) 0.046(2) -0.0184(16) 0.0009(19) -0.0287(18)
C10 0.090(3) 0.075(2) 0.075(3) -0.0350(17) 0.006(2) -0.028(2)
C11 0.077(2) 0.0506(18) 0.045(2) -0.0082(15) -0.0092(19) -0.0238(17)
C12 0.062(2) 0.0421(16) 0.0533(19) -0.0251(13) -0.0177(17) 0.0004(16)
C13 0.0500(18) 0.0384(14) 0.0420(16) -0.0218(11) -0.0184(14) -0.0080(13)
C14 0.064(2) 0.0421(16) 0.0423(19) -0.0166(13) -0.0211(16) -0.0020(16)
C15 0.062(2) 0.0530(18) 0.069(2) -0.0167(15) -0.0254(18) -0.0192(16)
C16 0.056(2) 0.0423(16) 0.0445(19) -0.0130(13) -0.0136(16) -0.0142(15)
C17 0.0388(17) 0.0349(13) 0.0309(16) -0.0135(11) -0.0103(13) -0.0131(13)
C18 0.0437(18) 0.0301(13) 0.0297(15) -0.0142(10) -0.0099(13) -0.0100(13)
C19 0.079(2) 0.0467(15) 0.0520(19) -0.0162(12) -0.0188(16) -0.0360(14)
Zn2 0.0538(2) 0.03191(16) 0.02592(19) -0.01042(13) -0.00125(18) -0.02103(16)
Br1R 0.0850(13) 0.1599(18) 0.1448(19) -0.0399(14) -0.0136(13) -0.0084(13)
Br1S 0.0672(9) 0.1683(16) 0.1141(14) -0.0166(12) -0.0378(9) -0.0339(10)
Br1T 0.0390(8) 0.1193(13) 0.1008(13) -0.0227(10) -0.0229(8) -0.0063(8)
Br2X 0.0803(3) 0.03698(15) 0.0628(2) -0.02734(13) -0.02938(19) 0.00134(18)
N1X 0.0521(17) 0.0565(15) 0.0468(18) -0.0139(12) -0.0017(14) -0.0245(13)
N2X 0.0586(17) 0.0429(13) 0.0256(14) -0.0054(10) -0.0123(13) -0.0195(12)
O1X 0.0447(14) 0.0417(11) 0.0454(14) -0.0087(10) -0.0070(11) -0.0103(10)
O2X 0.0410(12) 0.0401(10) 0.0264(11) -0.0115(8) -0.0040(10) -0.0100(10)
O3X 0.0467(13) 0.0283(9) 0.0311(11) -0.0164(7) -0.0001(10) -0.0095(9)
O4X 0.0493(13) 0.0354(10) 0.0243(11) -0.0137(7) -0.0031(10) -0.0075(10)
C1X 0.077(3) 0.0464(19) 0.051(2) -0.0135(15) 0.002(2) -0.0062(19)
C2X 0.045(2) 0.0598(19) 0.044(2) -0.0155(15) -0.0009(17) -0.0097(17)
C3X 0.095(3) 0.133(3) 0.118(4) -0.025(2) -0.023(3) -0.027(3)
C4X 0.092(3) 0.150(4) 0.126(4) -0.024(3) -0.026(3) -0.023(3)
C5X 0.078(3) 0.134(3) 0.109(3) -0.016(2) -0.013(3) -0.036(3)
C6X 0.052(2) 0.096(2) 0.068(3) -0.0166(19) -0.0136(19) -0.0272(19)
C7X 0.054(2) 0.0582(18) 0.044(2) -0.0168(14) -0.0096(17) -0.0158(16)
C8X 0.057(2) 0.078(2) 0.047(2) -0.0177(16) 0.0030(19) -0.0238(19)
C9X 0.068(2) 0.074(2) 0.052(2) -0.0166(16) 0.0009(19) -0.0341(18)
C10X 0.072(2) 0.0609(19) 0.049(2) -0.0191(15) -0.0017(19) -0.0297(17)
C11X 0.066(2) 0.0462(17) 0.044(2) -0.0116(13) -0.0085(17) -0.0247(16)
C12X 0.0531(19) 0.0316(14) 0.0234(16) -0.0063(11) -0.0073(14) -0.0169(13)
C13X 0.0498(19) 0.0336(14) 0.0395(17) -0.0149(11) -0.0105(15) -0.0121(14)
C14X 0.0558(19) 0.0326(13) 0.0375(16) -0.0168(11) -0.0142(14) -0.0136(13)
C15X 0.0428(18) 0.0290(14) 0.0464(18) -0.0147(11) -0.0108(15) -0.0086(13)
C16X 0.0395(18) 0.0299(13) 0.0328(16) -0.0178(10) -0.0023(14) -0.0066(13)
C17X 0.0463(18) 0.0249(13) 0.0257(16) -0.0051(11) -0.0099(14) -0.0083(13)
C18X 0.0371(17) 0.0345(13) 0.0255(15) -0.0121(10) -0.0060(13) -0.0119(13)
C19X 0.051(2) 0.0491(15) 0.0400(17) -0.0268(12) -0.0008(16) -0.0120(15)
C20 0.056(2) 0.0401(14) 0.0315(16) -0.0213(11) -0.0066(15) -0.0093(14)
C21 0.059(2) 0.0346(13) 0.0396(17) -0.0223(11) 0.0010(15) -0.0187(14)
C22 0.062(2) 0.0499(16) 0.0356(18) -0.0202(12) 0.0000(16) -0.0210(15)
C23 0.063(2) 0.0457(14) 0.0359(17) -0.0257(11) 0.0109(16) -0.0304(14)
C24 0.052(2) 0.0269(13) 0.0312(17) -0.0140(11) 0.0038(15) -0.0109(14)
C25 0.080(2) 0.0497(16) 0.046(2) -0.0208(13) 0.0070(18) -0.0385(15)
C26 0.091(2) 0.0608(16) 0.0415(18) -0.0340(12) 0.0075(18) -0.0364(16)
C27 0.0407(18) 0.0261(13) 0.0440(17) -0.0163(11) -0.0054(14) -0.0124(13)
O5 0.0661(14) 0.0351(9) 0.0255(11) -0.0109(7) -0.0067(10) -0.0215(10)
O6 0.0883(17) 0.0502(10) 0.0389(12) -0.0239(8) -0.0024(12) -0.0331(11)
O7 0.0598(13) 0.0366(9) 0.0251(11) -0.0136(7) 0.0000(10) -0.0240(9)
O8 0.0654(14) 0.0362(9) 0.0340(12) -0.0169(7) 0.0047(11) -0.0288(9)
Nd2 0.03237(9) 0.05561(9) 0.03650(10) -0.02300(7) 0.00064(8) -0.02062(8)
Zn3 0.0321(2) 0.04520(17) 0.0325(2) -0.01618(14) -0.00085(16) -0.01741(16)
Br1Y 0.0564(3) 0.05733(19) 0.1093(3) -0.04635(18) 0.0056(2) -0.01399(19)
Br2Y 0.0635(3) 0.0662(3) 0.0472(3) -0.0081(2) -0.0122(2) 0.0004(2)
N1Y 0.0393(14) 0.0457(13) 0.0300(14) -0.0108(10) -0.0040(12) -0.0218(11)
N2Y 0.0433(15) 0.0353(11) 0.0366(14) -0.0180(9) 0.0027(12) -0.0187(11)
O1Y 0.0439(14) 0.0626(11) 0.0592(14) -0.0341(9) 0.0106(12) -0.0240(10)
O2Y 0.0379(12) 0.0433(10) 0.0375(12) -0.0197(8) 0.0001(10) -0.0152(9)
O3Y 0.0369(12) 0.0521(10) 0.0296(11) -0.0171(8) 0.0043(10) -0.0222(9)
O4Y 0.0432(12) 0.0571(12) 0.0330(13) -0.0055(9) -0.0008(11) -0.0310(10)
C1Y 0.075(3) 0.0739(19) 0.056(2) -0.0392(14) 0.019(2) -0.0262(19)
C2Y 0.0295(17) 0.0617(17) 0.0493(19) -0.0265(13) -0.0016(15) -0.0184(14)
C3Y 0.0422(19) 0.0485(15) 0.0476(17) -0.0300(11) -0.0040(15) -0.0108(14)
C4Y 0.043(2) 0.0463(17) 0.060(2) -0.0186(14) -0.0059(17) -0.0123(15)
C5Y 0.0344(18) 0.0499(17) 0.051(2) -0.0133(14) -0.0080(16) -0.0142(15)
C6Y 0.0308(17) 0.0423(15) 0.0382(18) -0.0149(12) -0.0018(15) -0.0081(14)
C7Y 0.0368(18) 0.0641(17) 0.0409(18) -0.0242(13) -0.0077(15) -0.0130(15)
C8Y 0.0433(18) 0.0387(14) 0.0426(18) -0.0164(11) -0.0027(15) -0.0217(13)
C9Y 0.046(2) 0.0491(16) 0.0362(18) -0.0164(13) 0.0007(16) -0.0144(15)
C10Y 0.065(2) 0.0664(17) 0.061(2) -0.0409(13) 0.0001(18) -0.0202(17)
C11Y 0.0448(19) 0.0487(16) 0.044(2) -0.0154(13) 0.0020(16) -0.0219(15)
C12Y 0.0388(17) 0.0355(13) 0.0464(16) -0.0271(10) -0.0052(14) -0.0110(12)
C13Y 0.0358(18) 0.0369(14) 0.0275(16) -0.0175(11) -0.0017(14) -0.0031(13)
C14Y 0.041(2) 0.0512(17) 0.0463(19) -0.0246(13) 0.0002(16) -0.0055(15)
C15Y 0.052(2) 0.0466(17) 0.0362(19) -0.0137(13) -0.0107(16) -0.0028(16)
C16Y 0.0455(19) 0.0397(16) 0.0375(19) -0.0076(13) -0.0050(16) -0.0137(15)
C17Y 0.0393(17) 0.0413(14) 0.0359(17) -0.0155(11) -0.0006(14) -0.0194(13)
C18Y 0.0386(18) 0.0420(15) 0.0333(17) -0.0147(11) -0.0103(14) -0.0099(14)
C19Y 0.067(2) 0.077(2) 0.066(3) -0.0114(17) -0.0158(19) -0.0334(18)
Zn4 0.0431(2) 0.1007(2) 0.0536(2) -0.04826(16) 0.01214(19) -0.04204(18)
Br1Q 0.0657(4) 0.1270(5) 0.0312(4) -0.0324(3) 0.0055(3) -0.0689(3)
Br1W 0.0699(6) 0.0956(6) 0.0610(5) -0.0289(4) -0.0160(4) -0.0216(5)
Br2Q 0.0596(7) 0.1110(8) 0.1515(12) -0.0376(8) -0.0236(7) 0.0222(7)
Br2W 0.0632(6) 0.0681(6) 0.1131(8) -0.0281(5) -0.0217(6) 0.0097(5)
N1Z 0.076(2) 0.170(3) 0.061(2) -0.0343(17) -0.0033(17) -0.0690(18)
N2Z 0.0514(18) 0.1031(17) 0.0779(19) -0.0553(13) 0.0256(16) -0.0482(14)
O1Z 0.0418(12) 0.0856(13) 0.0376(13) -0.0273(9) 0.0021(10) -0.0333(10)
O2Z 0.0447(13) 0.0819(12) 0.0413(12) -0.0305(9) -0.0003(10) -0.0321(10)
O3Z 0.0382(13) 0.0697(12) 0.0565(14) -0.0317(10) -0.0021(11) -0.0172(11)
O4Z 0.0390(13) 0.0640(12) 0.0527(14) -0.0303(9) -0.0041(11) -0.0076(11)
C1Z 0.0421(18) 0.0626(17) 0.0475(19) -0.0259(13) 0.0001(15) -0.0259(14)
C2Z 0.070(2) 0.158(3) 0.081(3) -0.038(2) -0.014(2) -0.058(2)
C3Z 0.047(3) 0.043(3) 0.028(3) -0.0149(19) -0.015(2) -0.011(2)
C4Z 0.046(3) 0.055(3) 0.035(3) -0.014(2) -0.015(2) -0.017(2)
C5Z 0.028(3) 0.040(3) 0.035(3) -0.014(2) 0.006(2) -0.016(2)
C3Z' 0.059(4) 0.059(3) 0.058(3) -0.027(2) 0.000(3) -0.015(3)
C4Z' 0.077(4) 0.094(3) 0.075(4) -0.035(2) -0.024(3) -0.032(3)
C5Z' 0.056(3) 0.063(3) 0.051(3) -0.012(2) -0.015(3) -0.017(3)
C6Z 0.031(3) 0.051(3) 0.034(3) -0.0200(19) -0.003(2) -0.019(2)
C6Z' 0.056(3) 0.069(3) 0.072(3) -0.032(2) -0.018(3) -0.023(3)
C7Z 0.078(3) 0.150(3) 0.075(3) -0.038(2) -0.003(2) -0.061(2)
C8Z 0.122(3) 0.193(4) 0.121(4) -0.045(2) -0.028(3) -0.059(3)
C9Z 0.092(3) 0.169(3) 0.105(3) -0.036(2) -0.019(3) -0.056(3)
C10Z 0.131(4) 0.214(4) 0.150(4) -0.051(3) -0.031(3) -0.064(3)
C11Z 0.090(3) 0.111(3) 0.139(3) -0.064(2) 0.041(3) -0.048(2)
C12Z 0.058(2) 0.098(2) 0.090(2) -0.0568(16) -0.0017(19) -0.0279(18)
C13Z 0.048(2) 0.0630(17) 0.070(2) -0.0386(14) -0.0043(18) -0.0109(16)
C14Z 0.052(2) 0.090(2) 0.087(2) -0.0495(17) -0.012(2) 0.003(2)
C15Z 0.075(3) 0.089(2) 0.080(3) -0.0391(19) -0.020(2) 0.018(2)
C16Z 0.066(3) 0.0629(19) 0.071(2) -0.0378(15) -0.006(2) -0.0014(19)
C17Z 0.051(2) 0.0518(16) 0.0636(19) -0.0350(12) -0.0153(16) -0.0034(15)
C18Z 0.057(2) 0.0665(16) 0.0585(19) -0.0395(12) -0.0063(16) -0.0204(16)
C19Z 0.067(2) 0.073(2) 0.062(2) -0.0277(16) -0.0149(19) -0.0129(19)
C20' 0.0348(16) 0.0607(17) 0.0417(18) -0.0168(13) -0.0093(14) -0.0237(14)
C21' 0.0478(19) 0.0560(16) 0.0449(18) -0.0202(13) -0.0118(15) -0.0203(15)
C22' 0.0299(17) 0.0663(17) 0.0463(19) -0.0253(13) 0.0010(15) -0.0238(14)
C23' 0.0400(18) 0.0753(17) 0.0404(17) -0.0353(12) -0.0011(14) -0.0242(14)
C24' 0.0380(17) 0.0560(15) 0.0349(17) -0.0186(12) -0.0067(14) -0.0234(13)
C25' 0.046(2) 0.0577(18) 0.059(2) -0.0270(14) -0.0009(17) -0.0151(16)
C26' 0.0362(18) 0.0624(17) 0.055(2) -0.0242(13) -0.0083(15) -0.0195(15)
C27' 0.0469(19) 0.0473(16) 0.0363(18) -0.0147(12) -0.0089(15) -0.0152(15)
O5' 0.0548(14) 0.0798(12) 0.0435(13) -0.0317(9) 0.0019(11) -0.0357(11)
O6' 0.0379(12) 0.0679(12) 0.0544(14) -0.0291(9) -0.0016(11) -0.0253(10)
O7' 0.0410(12) 0.0538(11) 0.0434(12) -0.0197(8) -0.0031(10) -0.0271(9)
O8' 0.0425(13) 0.0636(12) 0.0513(13) -0.0284(9) -0.0057(11) -0.0199(10)
Nd3 0.04003(10) 0.03429(8) 0.03168(9) -0.01384(6) -0.00480(8) -0.01237(7)
O1W 0.0713(17) 0.0721(13) 0.0702(15) -0.0423(10) 0.0000(13) -0.0243(12)
N3 0.0600(16) 0.0363(12) 0.0830(18) -0.0217(11) -0.0364(13) -0.0147(12)
O9 0.159(3) 0.1010(17) 0.1271(19) -0.0718(12) -0.0798(17) 0.0143(18)
O10 0.158(3) 0.0675(14) 0.0679(17) -0.0395(11) -0.0227(18) -0.0075(17)
O11 0.090(2) 0.0712(13) 0.1219(18) -0.0628(11) -0.0240(16) -0.0093(14)
N4 0.0402(15) 0.0508(14) 0.0341(15) -0.0140(11) -0.0034(12) -0.0179(12)
O12 0.0524(14) 0.0502(11) 0.0553(14) -0.0282(9) -0.0013(12) -0.0171(10)
O13 0.0512(14) 0.0362(11) 0.0518(14) -0.0137(9) -0.0062(12) -0.0124(10)
O14 0.0533(15) 0.0959(16) 0.0519(15) -0.0283(11) -0.0006(13) -0.0298(13)
N5 0.0400(16) 0.0503(15) 0.0448(17) -0.0098(12) -0.0113(14) -0.0027(14)
O15 0.0516(17) 0.0703(16) 0.078(2) -0.0212(13) -0.0004(15) -0.0036(14)
O16 0.0481(13) 0.0384(10) 0.0391(12) -0.0156(8) -0.0095(11) -0.0078(10)
O17 0.0676(18) 0.106(2) 0.097(2) -0.0350(15) -0.0278(16) -0.0074(16)
N6 0.0544(17) 0.0445(13) 0.0412(16) -0.0186(11) 0.0006(14) -0.0155(13)
O18 0.0571(14) 0.0570(12) 0.0434(13) -0.0185(9) -0.0101(11) -0.0235(11)
O19 0.0574(15) 0.0441(11) 0.0470(14) -0.0141(9) -0.0129(12) -0.0107(11)
O20 0.0834(18) 0.0436(11) 0.0890(17) -0.0325(10) 0.0034(15) -0.0294(12)
N7 0.0445(17) 0.0565(15) 0.0396(16) -0.0200(11) -0.0111(13) -0.0006(14)
O21 0.0589(17) 0.120(2) 0.0500(18) -0.0075(15) -0.0199(14) -0.0215(16)
O22 0.0755(16) 0.0555(13) 0.0508(15) -0.0114(10) -0.0156(13) -0.0284(12)
O23 0.0682(16) 0.0796(15) 0.0692(15) -0.0371(11) -0.0316(13) 0.0011(13)

loop_
_geom_bond_atom_site_label_1
_geom_bond_atom_site_label_2
_geom_bond_distance
_geom_bond_site_symmetry_2
_geom_bond_publ_flag
Nd1 O5 2.416(2) . ?
Nd1 O7 2.427(3) 2_556 ?
Nd1 O3 2.433(2) . ?
Nd1 O3X 2.439(2) . ?
Nd1 O2 2.459(2) . ?
Nd1 O2X 2.464(2) . ?
Nd1 O4 2.673(3) . ?
Nd1 O4X 2.674(3) . ?
Nd1 O1X 2.789(3) . ?
Nd1 O1 2.806(3) . ?
Nd1 Zn2 3.5363(16) . ?
Nd1 Zn1 3.5433(16) . ?
Zn1 O6 1.990(3) . ?
Zn1 O3 2.011(2) . ?
Zn1 N2 2.058(3) . ?
Zn1 N1 2.064(3) . ?
Zn1 O2 2.100(2) . ?
Br1 C4 1.902(5) . ?
Br2 C15 1.902(6) . ?
N1 C8 1.274(5) . ?
N1 C9 1.523(5) . ?
N2 C12 1.288(6) . ?
N2 C11 1.483(5) . ?
O1 C2 1.376(4) . ?
O1 C1 1.448(4) . ?
O2 C7 1.315(4) . ?
O3 C18 1.354(5) . ?
O4 C17 1.388(4) . ?
O4 C19 1.448(4) . ?
C1 H1A 0.9800 . ?
C1 H1B 0.9800 . ?
C1 H1C 0.9800 . ?
C2 C3 1.382(6) . ?
C2 C7 1.389(5) . ?
C3 C4 1.396(6) . ?
C3 H3A 0.9500 . ?
C4 C5 1.388(6) . ?
C5 C6 1.391(6) . ?
C5 H5A 0.9500 . ?
C6 C7 1.387(5) . ?
C6 C8 1.445(5) . ?
C8 H8A 0.9500 . ?
C9 C10 1.442(6) . ?
C9 H9A 0.9900 . ?
C9 H9B 0.9900 . ?
C10 C11 1.519(7) . ?
C10 H10A 0.9900 . ?
C10 H10B 0.9900 . ?
C11 H11A 0.9900 . ?
C11 H11B 0.9900 . ?
C12 C13 1.427(5) . ?
C12 H12A 0.9500 . ?
C13 C18 1.381(5) . ?
C13 C14 1.421(7) . ?
C14 C15 1.364(6) . ?
C14 H14A 0.9500 . ?
C15 C16 1.400(6) . ?
C16 C17 1.357(7) . ?
C16 H16A 0.9500 . ?
C17 C18 1.381(5) . ?
C19 H19A 0.9800 . ?
C19 H19B 0.9800 . ?
C19 H19C 0.9800 . ?
Zn2 O8 1.976(3) 2_556 ?
Zn2 O3X 2.016(2) . ?
Zn2 N1X 2.038(3) . ?
Zn2 O2X 2.065(2) . ?
Zn2 N2X 2.072(3) . ?
Br1R Br1T 0.755(5) . ?
Br1R Br1S 1.929(5) . ?
Br1R C4X 2.049(7) . ?
Br1S Br1T 1.193(4) . ?
Br1S C4X 2.137(9) . ?
Br1T C4X 1.918(7) . ?
Br2X C15X 1.911(4) . ?
N1X C8X 1.244(5) . ?
N1X C9X 1.484(5) . ?
N2X C12X 1.278(5) . ?
N2X C11X 1.454(5) . ?
O1X C2X 1.379(5) . ?
O1X C1X 1.470(4) . ?
O2X C7X 1.320(5) . ?
O3X C18X 1.327(4) . ?
O4X C17X 1.372(3) . ?
O4X C19X 1.455(5) . ?
C1X H1A1 0.9800 . ?
C1X H1A2 0.9800 . ?
C1X H1A3 0.9800 . ?
C2X C3X 1.379(7) . ?
C2X C7X 1.410(5) . ?
C3X C4X 1.425(9) . ?
C3X H3AA 0.9500 . ?
C4X C5X 1.341(8) . ?
C5X C6X 1.403(7) . ?
C5X H5AA 0.9500 . ?
C6X C7X 1.420(6) . ?
C6X C8X 1.456(6) . ?
C8X H8AA 0.9500 . ?
C9X C10X 1.473(8) . ?
C9X H9AA 0.9900 . ?
C9X H9AB 0.9900 . ?
C10X C11X 1.513(6) . ?
C10X H10C 0.9900 . ?
C10X H10D 0.9900 . ?
C11X H11C 0.9900 . ?
C11X H11D 0.9900 . ?
C12X C13X 1.442(5) . ?
C12X H12B 0.9500 . ?
C13X C14X 1.410(5) . ?
C13X C18X 1.428(4) . ?
C14X C15X 1.355(5) . ?
C14X H14B 0.9500 . ?
C15X C16X 1.395(4) . ?
C16X C17X 1.345(5) . ?
C16X H16B 0.9500 . ?
C17X C18X 1.406(5) . ?
C19X H19D 0.9800 . ?
C19X H19E 0.9800 . ?
C19X H19F 0.9800 . ?
C20 O5 1.262(4) . ?
C20 O6 1.280(4) . ?
C20 C21 1.490(6) . ?
C21 C22 1.322(5) . ?
C21 C26 1.405(5) . ?
C22 C23 1.417(7) . ?
C22 H22A 0.9500 . ?
C23 C24 1.386(5) . ?
C23 H23B 0.9500 . ?
C24 C25 1.386(5) . ?
C24 C27 1.522(6) . ?
C25 C26 1.396(7) . ?
C25 H25C 0.9500 . ?
C26 H26B 0.9500 . ?
C27 O8 1.257(4) . ?
C27 O7 1.269(4) . ?
O7 Nd1 2.427(3) 2_556 ?
O8 Zn2 1.976(3) 2_556 ?
Nd2 O2Y 2.409(2) . ?
Nd2 O6' 2.420(3) . ?
Nd2 O2Z 2.423(3) . ?
Nd2 O8' 2.432(3) 2_665 ?
Nd2 O3Y 2.444(2) . ?
Nd2 O3Z 2.458(2) . ?
Nd2 O1Z 2.689(3) . ?
Nd2 O1Y 2.720(3) . ?
Nd2 O4Z 2.744(3) . ?
Nd2 O4Y 2.773(2) . ?
Nd2 Zn3 3.5028(14) . ?
Nd2 Zn4 3.5208(15) . ?
Zn3 O7' 1.992(3) 2_665 ?
Zn3 N2Y 2.031(3) . ?
Zn3 O2Y 2.047(3) . ?
Zn3 O3Y 2.049(2) . ?
Zn3 N1Y 2.071(3) . ?
Br1Y C4Y 1.916(4) . ?
Br2Y C15Y 1.928(4) . ?
N1Y C8Y 1.282(5) . ?
N1Y C9Y 1.477(5) . ?
N2Y C12Y 1.294(4) . ?
N2Y C11Y 1.442(4) . ?
O1Y C2Y 1.394(4) . ?
O1Y C1Y 1.427(5) . ?
O2Y C7Y 1.332(5) . ?
O3Y C18Y 1.335(4) . ?
O4Y C17Y 1.381(4) . ?
O4Y C19Y 1.462(5) . ?
C1Y H1B1 0.9800 . ?
C1Y H1B2 0.9800 . ?
C1Y H1B3 0.9800 . ?
C2Y C3Y 1.371(5) . ?
C2Y C7Y 1.393(6) . ?
C3Y C4Y 1.367(5) . ?
C3Y H3BA 0.9500 . ?
C4Y C5Y 1.367(6) . ?
C5Y C6Y 1.422(5) . ?
C5Y H5BA 0.9500 . ?
C6Y C7Y 1.408(5) . ?
C6Y C8Y 1.426(5) . ?
C8Y H8BA 0.9500 . ?
C9Y C10Y 1.574(5) . ?
C9Y H9BA 0.9900 . ?
C9Y H9BB 0.9900 . ?
C10Y C11Y 1.462(6) . ?
C10Y H10E 0.9900 . ?
C10Y H10F 0.9900 . ?
C11Y H11E 0.9900 . ?
C11Y H11F 0.9900 . ?
C12Y C13Y 1.463(4) . ?
C12Y H12C 0.9500 . ?
C13Y C18Y 1.395(5) . ?
C13Y C14Y 1.407(5) . ?
C14Y C15Y 1.362(5) . ?
C14Y H14C 0.9500 . ?
C15Y C16Y 1.379(5) . ?
C16Y C17Y 1.358(5) . ?
C16Y H16C 0.9500 . ?
C17Y C18Y 1.439(4) . ?
C19Y H19G 0.9800 . ?
C19Y H19H 0.9800 . ?
C19Y H19I 0.9800 . ?
Zn4 O5' 1.989(3) . ?
Zn4 N1Z 2.007(4) . ?
Zn4 O2Z 2.028(3) . ?
Zn4 N2Z 2.048(3) . ?
Zn4 O3Z 2.063(2) . ?
Br1Q C4Z 1.881(10) . ?
Br1W C4Z' 1.891(11) . ?
Br2Q Br2W 0.895(2) . ?
Br2Q C15Z 1.899(6) . ?
Br2W C15Z 2.004(5) . ?
N1Z C8Z 1.367(11) . ?
N1Z C9Z 1.521(6) . ?
N2Z C12Z 1.295(5) . ?
N2Z C11Z 1.557(6) . ?
O1Z C2Z 1.364(6) . ?
O1Z C1Z 1.444(5) . ?
O2Z C7Z 1.316(7) . ?
O3Z C18Z 1.308(4) . ?
O4Z C17Z 1.390(5) . ?
O4Z C19Z 1.456(5) . ?
C1Z H1C1 0.9800 . ?
C1Z H1C2 0.9800 . ?
C1Z H1C3 0.9800 . ?
C2Z C7Z 1.436(8) . ?
C2Z C3Z 1.491(12) . ?
C2Z C3Z' 1.610(10) . ?
C3Z C4Z 1.386(10) . ?
C3Z C3Z' 1.539(11) . ?
C3Z H3CA 1.0000 . ?
C4Z C5Z 1.353(10) . ?
C5Z C6Z 1.381(13) . ?
C5Z C5Z' 2.011(11) . ?
C5Z H5CA 0.9800 . ?
C3Z' C4Z' 1.384(11) . ?
C3Z' H3CB 0.9799 . ?
C4Z' C5Z' 1.360(13) . ?
C5Z' C6Z' 1.421(13) . ?
C5Z' H5CB 0.9799 . ?
C6Z C6Z' 1.385(11) . ?
C6Z C8Z 1.436(10) . ?
C6Z C7Z 1.460(10) . ?
C6Z' C7Z 1.655(9) . ?
C6Z' C8Z 1.696(10) . ?
C8Z H8CA 0.9500 . ?
C9Z C10Z 1.535(4) . ?
C9Z H9CA 0.9900 . ?
C9Z H9CB 0.9900 . ?
C10Z C11Z 1.535(3) . ?
C10Z H10G 0.9900 . ?
C10Z H10H 0.9900 . ?
C11Z H11G 0.9900 . ?
C11Z H11H 0.9900 . ?
C12Z C13Z 1.438(6) . ?
C12Z H12D 0.9500 . ?
C13Z C14Z 1.358(6) . ?
C13Z C18Z 1.415(6) . ?
C14Z C15Z 1.333(6) . ?
C14Z H14D 0.9500 . ?
C15Z C16Z 1.394(7) . ?
C16Z C17Z 1.342(5) . ?
C16Z H16D 0.9500 . ?
C17Z C18Z 1.425(5) . ?
C19Z H19J 0.9800 . ?
C19Z H19K 0.9800 . ?
C19Z H19L 0.9800 . ?
C20' O5' 1.268(5) . ?
C20' O6' 1.277(4) . ?
C20' C21' 1.480(7) . ?
C21' C22' 1.396(5) . ?
C21' C26' 1.410(6) . ?
C22' C23' 1.377(7) . ?
C22' H22D 0.9500 . ?
C23' C24' 1.376(6) . ?
C23' H23D 0.9500 . ?
C24' C25' 1.387(5) . ?
C24' C27' 1.479(7) . ?
C25' C26' 1.395(7) . ?
C25' H25B 0.9500 . ?
C26' H26D 0.9500 . ?
C27' O7' 1.256(5) . ?
C27' O8' 1.264(5) . ?
O7' Zn3 1.992(3) 2_665 ?
O8' Nd2 2.432(3) 2_665 ?
Nd3 O1W 2.481(3) . ?
Nd3 O9 2.520(5) . ?
Nd3 O21 2.527(3) . ?
Nd3 O12 2.547(3) . ?
Nd3 O10 2.562(3) . ?
Nd3 O19 2.568(3) . ?
Nd3 O16 2.572(3) . ?
Nd3 O18 2.581(3) . ?
Nd3 O13 2.603(3) . ?
Nd3 O22 2.612(3) . ?
Nd3 O15 2.642(3) . ?
Nd3 N3 2.972(4) . ?
O1W H1WB 0.8400 . ?
O1W H1WA 0.8200 . ?
N3 O10 1.189(6) . ?
N3 O9 1.223(4) . ?
N3 O11 1.261(5) . ?
N4 O14 1.218(4) . ?
N4 O13 1.234(4) . ?
N4 O12 1.265(4) . ?
N5 O17 1.197(5) . ?
N5 O16 1.219(4) . ?
N5 O15 1.256(5) . ?
N6 O20 1.219(5) . ?
N6 O19 1.243(5) . ?
N6 O18 1.275(3) . ?
N7 O23 1.213(5) . ?
N7 O21 1.229(4) . ?
N7 O22 1.265(4) . ?
